data_2243255
loop_
_publ_author_name
'Politeo, Nives'
'Pisa\<ci\'c, Mateja'
'Dakovi\'c, Marijana'
'Sokol, Vesna'
'Kukovec, Boris-Marko'

_publ_section_title
;
 The first coordination compound of deprotonated 2-bromonicotinic acid:
 crystal structure of a dinuclear paddle-wheel copper(II) complex
;
_journal_coeditor_code HB7877
_journal_issue 2
_journal_name_full 'Acta Crystallographica Section E'
_journal_page_first 225
_journal_page_last 230
_journal_paper_doi 10.1107/S2056989020000390
_journal_volume 76
_journal_year 2020
_chemical_formula_iupac '[Cu2 (C6 H3 Br N O2)4 (H2 O)2]'
_chemical_formula_moiety 'C24 H16 Br4 Cu2 N4 O10'
_chemical_formula_sum 'C24 H16 Br4 Cu2 N4 O10'
_chemical_formula_weight 967.13
_chemical_name_systematic
Tetrakis(\m-2-bromonicotinato-\k^2^<i>O</i>:<i>O</i>')bis[aquacopper(II)](<i>Cu</i>---<i>Cu</i>)
_space_group_crystal_system monoclinic
_space_group_IT_number 14
_space_group_name_Hall '-P 2ybc'
_space_group_name_H-M_alt 'P 1 21/c 1'
_atom_sites_solution_hydrogens mixed
_atom_sites_solution_primary dual
_audit_creation_method SHELXL-2018/3
_cell_angle_alpha 90
_cell_angle_beta 94.345(3)
_cell_angle_gamma 90
_cell_formula_units_Z 2
_cell_length_a 7.5596(2)
_cell_length_b 9.7402(3)
_cell_length_c 20.5332(7)
_cell_measurement_reflns_used 7938
_cell_measurement_temperature 296(2)
_cell_measurement_theta_max 32.4990
_cell_measurement_theta_min 4.6040
_cell_volume 1507.56(8)
_computing_cell_refinement
;
CrysAlisPro (Rigaku, 2018)
;
_computing_data_collection
;
CrysAlisPro (Rigaku, 2018)
;
_computing_data_reduction
;
CrysAlisPro (Rigaku, 2018)
;
_computing_molecular_graphics
;
Mercury (Macrae <i>et al.</i>, 2008) and
<i>CrystalExplorer17.5</i> (Wolff <i>et al.</i>, 2012)
;
_computing_publication_material
;
<i>SHELXL2018/3</i> (Sheldrick, 2015b)
;
_computing_structure_refinement
;
<i>SHELXL2018/3</i> (Sheldrick, 2015b)
;
_computing_structure_solution
;
SHELXT (Sheldrick, 2015a)
;
_diffrn_ambient_temperature 296(2)
_diffrn_measured_fraction_theta_full 0.990
_diffrn_measured_fraction_theta_max 0.990
_diffrn_measurement_device_type 'Oxford Diffraction Xcalibur2 diffractometer with Sapphire 3 CCD detector'
_diffrn_measurement_method \w-scan
_diffrn_radiation_type MoK\a
_diffrn_radiation_wavelength 0.71073
_diffrn_reflns_av_R_equivalents 0.0278
_diffrn_reflns_av_unetI/netI 0.0149
_diffrn_reflns_limit_h_max 8
_diffrn_reflns_limit_h_min -8
_diffrn_reflns_limit_k_max 11
_diffrn_reflns_limit_k_min -11
_diffrn_reflns_limit_l_max 24
_diffrn_reflns_limit_l_min -24
_diffrn_reflns_number 19205
_diffrn_reflns_theta_full 24.998
_diffrn_reflns_theta_max 24.998
_diffrn_reflns_theta_min 4.301
_exptl_absorpt_coefficient_mu 6.772
_exptl_absorpt_correction_T_max 1.00000
_exptl_absorpt_correction_T_min 0.28815
_exptl_absorpt_correction_type multi-scan
_exptl_absorpt_process_details
;
(CrysAlisPro; Rigaku, 2018)
;
_exptl_crystal_colour green--blue
_exptl_crystal_density_diffrn 2.131
_exptl_crystal_description prism
_exptl_crystal_F_000 932
_exptl_crystal_size_max 0.59
_exptl_crystal_size_mid 0.42
_exptl_crystal_size_min 0.33
_refine_diff_density_max 1.343
_refine_diff_density_min -2.063
_refine_ls_extinction_method none
_refine_ls_goodness_of_fit_ref 1.058
_refine_ls_hydrogen_treatment mixed
_refine_ls_matrix_type full
_refine_ls_number_parameters 205
_refine_ls_number_reflns 2622
_refine_ls_number_restraints 3
_refine_ls_restrained_S_all 1.058
_refine_ls_R_factor_all 0.0544
_refine_ls_R_factor_gt 0.0501
_refine_ls_shift/su_max 0.001
_refine_ls_shift/su_mean 0.000
_refine_ls_structure_factor_coef Fsqd
_refine_ls_weighting_details 'w=1/[\s^2^(Fo^2^)+(0.0666P)^2^+10.4972P] where P=(Fo^2^+2Fc^2^)/3'
_refine_ls_weighting_scheme calc
_refine_ls_wR_factor_gt 0.1308
_refine_ls_wR_factor_ref 0.1339
_reflns_number_gt 2392
_reflns_number_total 2622
_reflns_threshold_expression 'I > 2\s(I)'
_cod_data_source_file hb7877sup1.cif
_cod_data_source_block I
_cod_original_sg_symbol_H-M 'P 21/c'
_cod_database_code 2243255
_shelx_space_group_comment
;
The symmetry employed for this shelxl refinement is uniquely defined
by the following loop, which should always be used as a source of
symmetry information in preference to the above space-group names.
They are only intended as comments.
;

loop_
_space_group_symop_operation_xyz
'x, y, z'
'-x, y+1/2, -z+1/2'
'-x, -y, -z'
'x, -y-1/2, z-1/2'

loop_
_atom_site_type_symbol
_atom_site_label
_atom_site_fract_x
_atom_site_fract_y
_atom_site_fract_z
_atom_site_U_iso_or_equiv
_atom_site_adp_type
_atom_site_calc_flag
_atom_site_occupancy
Cu Cu1 0.65135(8) 0.95254(6) 0.48054(3) 0.0136(2) Uani d 1
Br Br1 0.35523(10) 0.55987(8) 0.58074(4) 0.0462(2) Uani d 1
Br Br2 0.97277(15) 0.95629(13) 0.67690(5) 0.0838(4) Uani d 1
N N1 0.1831(6) 0.4145(5) 0.4818(3) 0.0259(10) Uani d 1
N N2 0.8306(9) 0.8063(7) 0.7703(3) 0.0518(16) Uani d 1
O O1 0.8705(5) 0.8353(4) 0.45349(18) 0.0201(8) Uani d 1
H H11 0.969(4) 0.857(5) 0.469(3) 0.024 Uiso d 1
H H12 0.852(7) 0.758(3) 0.466(3) 0.024 Uiso d 1
O O2 0.4953(5) 0.7928(4) 0.4598(2) 0.0251(8) Uani d 1
O O3 0.2397(5) 0.8692(4) 0.49343(19) 0.0232(8) Uani d 1
O O4 0.6771(5) 0.8938(4) 0.57194(17) 0.0265(9) Uani d 1
O O5 0.4213(5) 0.9715(4) 0.60518(18) 0.0278(9) Uani d 1
C C1 0.2511(7) 0.5362(5) 0.4956(3) 0.0214(11) Uani d 1
C C2 0.2524(6) 0.6442(5) 0.4517(3) 0.0192(11) Uani d 1
C C3 0.1765(8) 0.6213(6) 0.3893(3) 0.0318(13) Uani d 1
H H3 0.172615 0.691086 0.358327 0.038 Uiso calc 1
C C4 0.1065(9) 0.4933(7) 0.3734(3) 0.0361(14) Uani d 1
H H4 0.056199 0.474885 0.331615 0.043 Uiso calc 1
C C5 0.1132(8) 0.3943(6) 0.4210(3) 0.0314(14) Uani d 1
H H5 0.066424 0.308183 0.410259 0.038 Uiso calc 1
C C6 0.3360(7) 0.7797(5) 0.4701(2) 0.0186(11) Uani d 1
C C7 0.7871(9) 0.8618(7) 0.7123(3) 0.0367(15) Uani d 1
C C8 0.6168(8) 0.8574(6) 0.6809(3) 0.0258(12) Uani d 1
C C9 0.4876(9) 0.7953(8) 0.7142(3) 0.0402(16) Uani d 1
H H9 0.370816 0.793989 0.696302 0.048 Uiso calc 1
C C10 0.5309(12) 0.7351(9) 0.7740(4) 0.054(2) Uani d 1
H H10 0.445567 0.689641 0.796168 0.065 Uiso calc 1
C C11 0.7019(13) 0.7440(9) 0.7997(3) 0.058(2) Uani d 1
H H11A 0.730394 0.704053 0.840298 0.069 Uiso calc 1
C C12 0.5703(7) 0.9133(5) 0.6139(2) 0.0211(11) Uani d 1

loop_
_atom_site_aniso_label
_atom_site_aniso_U_11
_atom_site_aniso_U_22
_atom_site_aniso_U_33
_atom_site_aniso_U_12
_atom_site_aniso_U_13
_atom_site_aniso_U_23
Cu1 0.0134(3) 0.0128(3) 0.0144(3) 0.0004(2) 0.0001(2) 0.0006(2)
Br1 0.0477(4) 0.0450(4) 0.0450(4) -0.0018(3) -0.0018(3) 0.0041(3)
Br2 0.0700(7) 0.1137(9) 0.0637(6) -0.0456(6) -0.0206(5) 0.0186(6)
N1 0.019(2) 0.014(2) 0.045(3) 0.0007(18) 0.003(2) 0.000(2)
N2 0.066(4) 0.057(4) 0.029(3) 0.007(3) -0.021(3) 0.008(3)
O1 0.0135(17) 0.0172(18) 0.030(2) 0.0008(14) 0.0027(15) -0.0025(16)
O2 0.0172(19) 0.0185(19) 0.040(2) -0.0033(14) 0.0033(16) -0.0058(16)
O3 0.0155(18) 0.0173(18) 0.037(2) -0.0026(14) 0.0034(16) -0.0043(16)
O4 0.031(2) 0.033(2) 0.0157(18) 0.0089(17) -0.0009(16) 0.0044(16)
O5 0.032(2) 0.033(2) 0.0184(19) 0.0068(18) -0.0004(16) 0.0049(16)
C1 0.014(2) 0.017(3) 0.033(3) 0.001(2) 0.003(2) -0.001(2)
C2 0.015(2) 0.014(2) 0.029(3) -0.0006(19) 0.001(2) -0.001(2)
C3 0.037(3) 0.023(3) 0.034(3) -0.005(2) -0.007(3) 0.004(2)
C4 0.036(3) 0.032(3) 0.038(3) -0.005(3) -0.011(3) -0.009(3)
C5 0.024(3) 0.017(3) 0.051(4) -0.002(2) -0.005(3) -0.008(3)
C6 0.018(3) 0.016(3) 0.021(3) -0.003(2) -0.003(2) 0.003(2)
C7 0.048(4) 0.038(3) 0.023(3) -0.004(3) -0.008(3) 0.001(3)
C8 0.037(3) 0.025(3) 0.015(3) 0.005(2) -0.003(2) 0.005(2)
C9 0.045(4) 0.048(4) 0.027(3) 0.003(3) 0.005(3) 0.012(3)
C10 0.071(5) 0.059(5) 0.034(4) 0.010(4) 0.015(4) 0.022(3)
C11 0.089(6) 0.060(5) 0.024(3) 0.007(5) 0.002(4) 0.023(3)
C12 0.031(3) 0.015(2) 0.017(3) -0.001(2) -0.003(2) 0.000(2)

loop_
_atom_type_symbol
_atom_type_description
_atom_type_scat_dispersion_real
_atom_type_scat_dispersion_imag
_atom_type_scat_source
C C 0.0033 0.0016 'International Tables Vol C Tables 4.2.6.8 and 6.1.1.4'
H H 0.0000 0.0000 'International Tables Vol C Tables 4.2.6.8 and 6.1.1.4'
N N 0.0061 0.0033 'International Tables Vol C Tables 4.2.6.8 and 6.1.1.4'
O O 0.0106 0.0060 'International Tables Vol C Tables 4.2.6.8 and 6.1.1.4'
Cu Cu 0.3201 1.2651 'International Tables Vol C Tables 4.2.6.8 and 6.1.1.4'
Br Br -0.2901 2.4595 'International Tables Vol C Tables 4.2.6.8 and 6.1.1.4'

loop_
_geom_angle_atom_site_label_1
_geom_angle_atom_site_label_2
_geom_angle_atom_site_label_3
_geom_angle_site_symmetry_1
_geom_angle_site_symmetry_3
_geom_angle
_geom_angle_publ_flag
O5 Cu1 O4 3_676 . 167.76(17) no
O5 Cu1 O3 3_676 3_676 89.64(17) no
O4 Cu1 O3 . 3_676 89.35(17) no
O5 Cu1 O2 3_676 . 88.95(17) no
O4 Cu1 O2 . . 89.47(17) no
O3 Cu1 O2 3_676 . 167.80(15) no
O5 Cu1 O1 3_676 . 98.06(16) no
O4 Cu1 O1 . . 94.05(15) no
O3 Cu1 O1 3_676 . 103.05(15) no
O2 Cu1 O1 . . 89.15(15) no
O5 Cu1 Cu1 3_676 3_676 87.08(12) ?
O4 Cu1 Cu1 . 3_676 80.69(12) ?
O3 Cu1 Cu1 3_676 3_676 87.92(11) ?
O2 Cu1 Cu1 . 3_676 79.91(11) ?
O1 Cu1 Cu1 . 3_676 167.85(11) ?
C1 N1 C5 . . 117.1(5) ?
C7 N2 C11 . . 117.0(7) ?
Cu1 O1 H11 . . 118(4) ?
Cu1 O1 H12 . . 105(4) ?
H11 O1 H12 . . 107(4) ?
C6 O2 Cu1 . . 127.8(3) ?
C6 O3 Cu1 . 3_676 118.1(3) ?
C12 O4 Cu1 . . 126.8(3) ?
C12 O5 Cu1 . 3_676 119.1(3) ?
N1 C1 C2 . . 124.5(5) ?
N1 C1 Br1 . . 116.2(4) ?
C2 C1 Br1 . . 119.3(4) ?
C3 C2 C1 . . 117.3(5) ?
C3 C2 C6 . . 120.9(5) ?
C1 C2 C6 . . 121.8(5) ?
C2 C3 C4 . . 119.2(6) ?
C2 C3 H3 . . 120.4 ?
C4 C3 H3 . . 120.4 ?
C5 C4 C3 . . 118.3(6) ?
C5 C4 H4 . . 120.9 ?
C3 C4 H4 . . 120.9 ?
N1 C5 C4 . . 123.6(5) ?
N1 C5 H5 . . 118.2 ?
C4 C5 H5 . . 118.2 ?
O2 C6 O3 . . 126.2(5) ?
O2 C6 C2 . . 116.3(5) ?
O3 C6 C2 . . 117.5(4) ?
N2 C7 C8 . . 124.0(6) ?
N2 C7 Br2 . . 114.0(5) ?
C8 C7 Br2 . . 121.9(5) ?
C9 C8 C7 . . 116.7(5) ?
C9 C8 C12 . . 119.4(5) ?
C7 C8 C12 . . 123.9(5) ?
C8 C9 C10 . . 120.1(7) ?
C8 C9 H9 . . 120.0 ?
C10 C9 H9 . . 120.0 ?
C11 C10 C9 . . 118.3(7) ?
C11 C10 H10 . . 120.9 ?
C9 C10 H10 . . 120.9 ?
N2 C11 C10 . . 123.9(6) ?
N2 C11 H11A . . 118.1 ?
C10 C11 H11A . . 118.1 ?
O4 C12 O5 . . 126.3(5) ?
O4 C12 C8 . . 117.6(5) ?
O5 C12 C8 . . 116.0(5) ?

loop_
_geom_bond_atom_site_label_1
_geom_bond_atom_site_label_2
_geom_bond_site_symmetry_2
_geom_bond_distance
_geom_bond_publ_flag
Cu1 O5 3_676 1.950(4) n
Cu1 O4 . 1.958(4) n
Cu1 O3 3_676 1.978(4) n
Cu1 O2 . 1.979(4) n
Cu1 O1 . 2.120(4) n
Cu1 Cu1 3_676 2.6470(11) n
Br1 C1 . 1.875(6) ?
Br2 C7 . 1.870(7) ?
N1 C1 . 1.314(7) ?
N1 C5 . 1.334(8) ?
N2 C7 . 1.326(8) ?
N2 C11 . 1.331(11) ?
O1 H11 . 0.815(10) ?
O1 H12 . 0.815(10) ?
O2 C6 . 1.245(6) ?
O3 C6 . 1.254(6) ?
O4 C12 . 1.239(7) ?
O5 C12 . 1.261(7) ?
C1 C2 . 1.386(8) ?
C2 C3 . 1.381(8) ?
C2 C6 . 1.499(7) ?
C3 C4 . 1.384(9) ?
C3 H3 . 0.9300 ?
C4 C5 . 1.371(9) ?
C4 H4 . 0.9300 ?
C5 H5 . 0.9300 ?
C7 C8 . 1.396(9) ?
C8 C9 . 1.374(9) ?
C8 C12 . 1.496(7) ?
C9 C10 . 1.378(9) ?
C9 H9 . 0.9300 ?
C10 C11 . 1.362(12) ?
C10 H10 . 0.9300 ?
C11 H11A . 0.9300 ?

loop_
_geom_hbond_atom_site_label_D
_geom_hbond_atom_site_label_H
_geom_hbond_atom_site_label_A
_geom_hbond_site_symmetry_A
_geom_hbond_distance_DH
_geom_hbond_distance_HA
_geom_hbond_distance_DA
_geom_hbond_angle_DHA
_geom_hbond_publ_flag
O1 H11 O3 1_655 0.815(10) 2.07(2) 2.868(5) 165(6) yes
O1 H12 N1 3_666 0.815(10) 2.018(19) 2.816(6) 166(6) yes
C11 H11A O1 4_576 0.93 2.51 3.403(8) 161 yes

loop_
_geom_torsion_atom_site_label_1
_geom_torsion_atom_site_label_2
_geom_torsion_atom_site_label_3
_geom_torsion_atom_site_label_4
_geom_torsion_site_symmetry_1
_geom_torsion
C5 N1 C1 C2 . 1.0(8)
C5 N1 C1 Br1 . -178.0(4)
N1 C1 C2 C3 . 0.0(8)
Br1 C1 C2 C3 . 179.0(4)
N1 C1 C2 C6 . -178.5(5)
Br1 C1 C2 C6 . 0.5(7)
C1 C2 C3 C4 . -1.0(9)
C6 C2 C3 C4 . 177.6(6)
C2 C3 C4 C5 . 0.9(10)
C1 N1 C5 C4 . -1.1(9)
C3 C4 C5 N1 . 0.2(10)
Cu1 O2 C6 O3 . 3.4(8)
Cu1 O2 C6 C2 . -177.5(3)
Cu1 O3 C6 O2 3_676 -2.0(7)
Cu1 O3 C6 C2 3_676 178.9(3)
C3 C2 C6 O2 . -87.8(6)
C1 C2 C6 O2 . 90.7(6)
C3 C2 C6 O3 . 91.3(6)
C1 C2 C6 O3 . -90.2(6)
C11 N2 C7 C8 . -0.5(11)
C11 N2 C7 Br2 . 176.5(6)
N2 C7 C8 C9 . 2.4(10)
Br2 C7 C8 C9 . -174.4(5)
N2 C7 C8 C12 . -176.5(6)
Br2 C7 C8 C12 . 6.7(9)
C7 C8 C9 C10 . -3.3(10)
C12 C8 C9 C10 . 175.6(6)
C8 C9 C10 C11 . 2.6(12)
C7 N2 C11 C10 . -0.4(13)
C9 C10 C11 N2 . -0.7(14)
Cu1 O4 C12 O5 . 2.3(8)
Cu1 O4 C12 C8 . 179.3(4)
Cu1 O5 C12 O4 3_676 -2.9(8)
Cu1 O5 C12 C8 3_676 -179.9(4)
C9 C8 C12 O4 . -138.3(6)
C7 C8 C12 O4 . 40.6(8)
C9 C8 C12 O5 . 39.0(8)
C7 C8 C12 O5 . -142.2(6)

_cod_database_fobs_code 2243255
